data_4103852
loop_
_publ_author_name
'Victor A. Montes'
'Grigory V. Zyryanov'
'Evgeny Danilov'
'Neeraj Agarwal'
'Manuel A. Palacios'
'Pavel Anzenbacher'

_publ_section_title
;
 Ultrafast Energy Transfer in Oligofluorene-Aluminum
 Bis(8-hydroxyquinoline)acetylacetone Coordination Polymers
;
_journal_name_full 'Journal of the American Chemical Society'
_journal_page_first 1787
_journal_page_last 1795
_journal_paper_doi 10.1021/ja805175w
_journal_volume 131
_journal_year 2009
_chemical_formula_sum 'C23 H19 Al N2 O4'
_chemical_formula_weight 414.38
_chemical_name_systematic
; 
 ? 
;
_space_group_IT_number 61
_symmetry_cell_setting orthorhombic
_symmetry_space_group_name_Hall '-P 2ac 2ab'
_symmetry_space_group_name_H-M 'P b c a'
_atom_sites_solution_hydrogens geom
_atom_sites_solution_primary direct
_atom_sites_solution_secondary difmap
_audit_creation_method SHELXL-97
_cell_angle_alpha 90.00
_cell_angle_beta 90.00
_cell_angle_gamma 90.00
_cell_formula_units_Z 8
_cell_length_a 13.5549(2)
_cell_length_b 15.6338(3)
_cell_length_c 18.5732(3)
_cell_measurement_temperature 153(2)
_cell_volume 3935.93(11)
_computing_structure_refinement 'SHELXL-97 (Sheldrick, 1997)'
_computing_structure_solution 'SHELXS-97 (Sheldrick, 1990)'
_diffrn_ambient_temperature 153(2)
_diffrn_measured_fraction_theta_full 0.997
_diffrn_measured_fraction_theta_max 0.997
_diffrn_measurement_device_type 'Nonius Kappa CCD'
_diffrn_measurement_method \w-scans
_diffrn_radiation_monochromator graphite
_diffrn_radiation_source 'fine-focus sealed tube'
_diffrn_radiation_type MoK\a
_diffrn_radiation_wavelength 0.71073
_diffrn_reflns_av_R_equivalents 0.0459
_diffrn_reflns_av_sigmaI/netI 0.0597
_diffrn_reflns_limit_h_max 17
_diffrn_reflns_limit_h_min -17
_diffrn_reflns_limit_k_max 20
_diffrn_reflns_limit_k_min -20
_diffrn_reflns_limit_l_max 23
_diffrn_reflns_limit_l_min -23
_diffrn_reflns_number 8284
_diffrn_reflns_theta_full 27.50
_diffrn_reflns_theta_max 27.50
_diffrn_reflns_theta_min 2.96
_exptl_absorpt_coefficient_mu 0.137
_exptl_absorpt_correction_type none
_exptl_crystal_colour yellow
_exptl_crystal_density_diffrn 1.399
_exptl_crystal_density_method 'not measured'
_exptl_crystal_description plates
_exptl_crystal_F_000 1728
_exptl_crystal_size_max 0.35
_exptl_crystal_size_mid 0.24
_exptl_crystal_size_min 0.04
_refine_diff_density_max 0.300
_refine_diff_density_min -0.273
_refine_diff_density_rms 0.051
_refine_ls_extinction_coef 0.0014(3)
_refine_ls_extinction_expression Fc^*^=kFc[1+0.001xFc^2^\l^3^/sin(2\q)]^-1/4^
_refine_ls_extinction_method SHELXL
_refine_ls_goodness_of_fit_ref 1.121
_refine_ls_hydrogen_treatment mixed
_refine_ls_matrix_type full
_refine_ls_number_parameters 348
_refine_ls_number_reflns 4518
_refine_ls_number_restraints 0
_refine_ls_restrained_S_all 1.121
_refine_ls_R_factor_all 0.0942
_refine_ls_R_factor_gt 0.0539
_refine_ls_shift/su_max 0.000
_refine_ls_shift/su_mean 0.000
_refine_ls_structure_factor_coef Fsqd
_refine_ls_weighting_details 'calc w=1/[\s^2^(Fo^2^)+(0.0337P)^2^+1.4902P] where P=(Fo^2^+2Fc^2^)/3'
_refine_ls_weighting_scheme calc
_refine_ls_wR_factor_gt 0.0927
_refine_ls_wR_factor_ref 0.1032
_reflns_number_gt 3155
_reflns_number_total 4518
_reflns_threshold_expression >2sigma(I)
_cod_data_source_file ja805175w_si_001.cif
_cod_data_source_block pavel2
_cod_database_code 4103852

loop_
_symmetry_equiv_pos_as_xyz
'x, y, z'
'-x+1/2, -y, z+1/2'
'x+1/2, -y+1/2, -z'
'-x, y+1/2, -z+1/2'
'-x, -y, -z'
'x-1/2, y, -z-1/2'
'-x-1/2, y-1/2, z'
'x, -y-1/2, z-1/2'

loop_
_atom_site_label
_atom_site_type_symbol
_atom_site_fract_x
_atom_site_fract_y
_atom_site_fract_z
_atom_site_U_iso_or_equiv
_atom_site_adp_type
_atom_site_occupancy
_atom_site_symmetry_multiplicity
_atom_site_calc_flag
Al Al 0.39593(4) 0.17875(4) 0.70388(3) 0.02382(16) Uani 1 1 d
N1 N 0.46008(11) 0.19507(9) 0.80267(8) 0.0240(4) Uani 1 1 d
C2 C 0.55027(15) 0.21743(13) 0.82153(12) 0.0294(5) Uani 1 1 d
C3 C 0.57724(17) 0.23124(14) 0.89351(12) 0.0345(5) Uani 1 1 d
C4 C 0.50876(17) 0.22056(14) 0.94640(12) 0.0362(5) Uani 1 1 d
C5 C 0.41219(15) 0.19314(13) 0.92963(10) 0.0295(5) Uani 1 1 d
C6 C 0.33570(18) 0.17531(15) 0.97944(12) 0.0391(6) Uani 1 1 d
C7 C 0.24558(19) 0.14988(15) 0.95425(12) 0.0391(6) Uani 1 1 d
C8 C 0.22476(16) 0.13985(13) 0.88035(12) 0.0318(5) Uani 1 1 d
C9 C 0.29747(14) 0.15485(12) 0.83014(10) 0.0239(4) Uani 1 1 d
C10 C 0.39165(14) 0.18193(11) 0.85593(10) 0.0234(4) Uani 1 1 d
O11 O 0.28806(9) 0.14682(8) 0.75914(7) 0.0269(3) Uani 1 1 d
N1A N 0.34712(11) 0.30442(10) 0.70678(8) 0.0236(4) Uani 1 1 d
C2A C 0.26750(14) 0.34046(13) 0.73480(11) 0.0279(5) Uani 1 1 d
C3A C 0.24849(16) 0.42830(14) 0.72857(11) 0.0317(5) Uani 1 1 d
C4A C 0.31309(16) 0.47944(14) 0.69232(11) 0.0321(5) Uani 1 1 d
C5A C 0.40003(15) 0.44428(12) 0.66277(10) 0.0276(5) Uani 1 1 d
C6A C 0.47496(17) 0.49024(14) 0.62673(12) 0.0361(5) Uani 1 1 d
C7A C 0.55863(17) 0.44908(14) 0.60530(12) 0.0367(5) Uani 1 1 d
C8A C 0.57312(16) 0.36086(13) 0.61642(11) 0.0291(5) Uani 1 1 d
C9A C 0.50013(14) 0.31241(12) 0.64795(9) 0.0231(4) Uani 1 1 d
C10A C 0.41384(13) 0.35543(12) 0.67227(10) 0.0218(4) Uani 1 1 d
O11A O 0.50331(10) 0.22831(8) 0.65836(7) 0.0274(3) Uani 1 1 d
O1B O 0.32331(10) 0.15957(9) 0.61939(7) 0.0292(3) Uani 1 1 d
O2B O 0.45646(10) 0.07073(8) 0.69723(7) 0.0296(3) Uani 1 1 d
C1B C 0.27293(19) 0.10267(18) 0.50766(13) 0.0380(6) Uani 1 1 d
C2B C 0.33808(15) 0.10083(13) 0.57242(10) 0.0283(5) Uani 1 1 d
C3B C 0.40782(16) 0.03553(14) 0.57977(11) 0.0327(5) Uani 1 1 d
C4B C 0.46176(15) 0.02200(13) 0.64252(11) 0.0297(5) Uani 1 1 d
C5B C 0.5282(2) -0.05402(16) 0.64936(15) 0.0394(6) Uani 1 1 d
H2 H 0.5977(14) 0.2225(12) 0.7832(10) 0.024(5) Uiso 1 1 d
H3 H 0.6429(17) 0.2478(13) 0.9027(11) 0.038(6) Uiso 1 1 d
H4 H 0.5258(16) 0.2299(14) 0.9942(13) 0.040(6) Uiso 1 1 d
H6 H 0.3482(18) 0.1836(14) 1.0291(13) 0.052(7) Uiso 1 1 d
H7 H 0.1915(18) 0.1402(14) 0.9867(13) 0.047(7) Uiso 1 1 d
H8 H 0.1627(17) 0.1249(13) 0.8644(11) 0.033(6) Uiso 1 1 d
H2A H 0.2229(14) 0.3036(12) 0.7618(10) 0.025(5) Uiso 1 1 d
H3A H 0.1912(15) 0.4491(12) 0.7505(11) 0.027(5) Uiso 1 1 d
H4A H 0.3011(16) 0.5384(15) 0.6891(11) 0.039(6) Uiso 1 1 d
H6A H 0.4624(16) 0.5499(15) 0.6164(12) 0.042(6) Uiso 1 1 d
H7A H 0.6084(18) 0.4807(15) 0.5823(12) 0.049(7) Uiso 1 1 d
H8A H 0.6334(17) 0.3345(13) 0.6016(11) 0.037(6) Uiso 1 1 d
H1BA H 0.2947(16) 0.0533(15) 0.4730(12) 0.046(6) Uiso 1 1 d
H1BB H 0.202(2) 0.0957(18) 0.5226(15) 0.073(9) Uiso 1 1 d
H1BC H 0.274(2) 0.155(2) 0.4846(16) 0.076(10) Uiso 1 1 d
H3B H 0.4167(15) -0.0077(13) 0.5399(11) 0.033(6) Uiso 1 1 d
H5BA H 0.596(2) -0.0351(17) 0.6624(13) 0.062(8) Uiso 1 1 d
H5BB H 0.5293(17) -0.0841(15) 0.6014(13) 0.048(7) Uiso 1 1 d
H5BC H 0.508(2) -0.0866(19) 0.6864(16) 0.076(10) Uiso 1 1 d

loop_
_atom_site_aniso_label
_atom_site_aniso_U_11
_atom_site_aniso_U_22
_atom_site_aniso_U_33
_atom_site_aniso_U_23
_atom_site_aniso_U_13
_atom_site_aniso_U_12
Al 0.0243(3) 0.0237(3) 0.0234(3) -0.0014(2) -0.0003(2) -0.0011(3)
N1 0.0235(8) 0.0193(8) 0.0291(9) 0.0002(7) -0.0006(7) -0.0001(7)
C2 0.0259(11) 0.0254(11) 0.0368(12) 0.0006(9) -0.0004(9) -0.0025(9)
C3 0.0307(12) 0.0323(13) 0.0405(13) 0.0020(10) -0.0156(10) -0.0038(10)
C4 0.0464(14) 0.0338(12) 0.0283(12) -0.0014(10) -0.0162(11) 0.0034(11)
C5 0.0373(12) 0.0255(11) 0.0258(10) -0.0011(9) -0.0040(9) 0.0068(9)
C6 0.0491(15) 0.0442(14) 0.0240(11) -0.0009(10) 0.0023(10) 0.0081(12)
C7 0.0406(13) 0.0425(13) 0.0343(12) 0.0019(11) 0.0132(11) 0.0052(11)
C8 0.0256(11) 0.0325(12) 0.0372(12) 0.0027(10) 0.0039(9) 0.0015(10)
C9 0.0249(10) 0.0188(10) 0.0281(10) 0.0011(8) 0.0003(8) 0.0024(8)
C10 0.0268(10) 0.0164(9) 0.0270(10) -0.0001(8) 0.0003(8) 0.0025(8)
O11 0.0265(7) 0.0300(8) 0.0242(7) -0.0013(6) -0.0013(6) -0.0066(6)
N1A 0.0218(8) 0.0260(9) 0.0228(8) -0.0014(7) -0.0017(7) 0.0001(7)
C2A 0.0210(10) 0.0321(11) 0.0307(11) -0.0017(9) -0.0014(9) -0.0005(9)
C3A 0.0248(10) 0.0360(12) 0.0343(11) -0.0062(10) -0.0006(10) 0.0076(10)
C4A 0.0360(12) 0.0251(11) 0.0351(12) -0.0034(10) -0.0046(10) 0.0077(10)
C5A 0.0325(11) 0.0253(11) 0.0251(10) -0.0022(8) -0.0028(9) 0.0020(9)
C6A 0.0462(14) 0.0228(12) 0.0393(13) 0.0008(10) 0.0047(10) -0.0031(11)
C7A 0.0425(14) 0.0313(12) 0.0363(12) -0.0009(10) 0.0086(11) -0.0120(11)
C8A 0.0278(11) 0.0324(12) 0.0272(11) -0.0033(9) 0.0034(9) -0.0016(10)
C9A 0.0243(10) 0.0265(11) 0.0186(9) -0.0008(8) -0.0010(8) -0.0009(8)
C10A 0.0218(10) 0.0248(10) 0.0190(9) -0.0010(8) -0.0032(8) -0.0021(8)
O11A 0.0256(7) 0.0244(8) 0.0320(8) 0.0017(6) 0.0049(6) 0.0023(6)
O1B 0.0306(8) 0.0327(8) 0.0242(7) -0.0024(6) -0.0028(6) 0.0016(6)
O2B 0.0360(8) 0.0239(7) 0.0288(7) -0.0038(6) -0.0025(6) -0.0005(6)
C1B 0.0392(14) 0.0443(15) 0.0307(12) -0.0064(11) -0.0100(10) 0.0079(12)
C2B 0.0270(11) 0.0324(12) 0.0255(10) -0.0002(9) -0.0001(9) -0.0036(9)
C3B 0.0337(12) 0.0330(12) 0.0316(11) -0.0035(10) -0.0036(9) 0.0015(10)
C4B 0.0308(11) 0.0263(11) 0.0320(11) -0.0008(9) 0.0012(9) -0.0044(9)
C5B 0.0475(15) 0.0286(12) 0.0422(15) -0.0052(12) -0.0053(12) 0.0096(12)

loop_
_atom_type_symbol
_atom_type_description
_atom_type_scat_dispersion_real
_atom_type_scat_dispersion_imag
_atom_type_scat_source
C C 0.0033 0.0016 'International Tables Vol C Tables 4.2.6.8 and 6.1.1.4'
H H 0.0000 0.0000 'International Tables Vol C Tables 4.2.6.8 and 6.1.1.4'
N N 0.0061 0.0033 'International Tables Vol C Tables 4.2.6.8 and 6.1.1.4'
O O 0.0106 0.0060 'International Tables Vol C Tables 4.2.6.8 and 6.1.1.4'
Al Al 0.0645 0.0514 'International Tables Vol C Tables 4.2.6.8 and 6.1.1.4'

loop_
_geom_angle_atom_site_label_1
_geom_angle_atom_site_label_2
_geom_angle_atom_site_label_3
_geom_angle
O11A Al O11 169.80(6)
O11A Al O1B 95.59(6)
O11 Al O1B 90.35(6)
O11A Al O2B 90.16(6)
O11 Al O2B 97.96(6)
O1B Al O2B 91.74(6)
O11A Al N1 91.33(6)
O11 Al N1 82.67(6)
O1B Al N1 173.02(7)
O2B Al N1 89.17(6)
O11A Al N1A 82.32(6)
O11 Al N1A 89.37(6)
O1B Al N1A 90.33(6)
O2B Al N1A 172.36(7)
N1 Al N1A 89.66(6)
C2 N1 C10 118.36(17)
C2 N1 Al 131.68(14)
C10 N1 Al 109.91(12)
N1 C2 C3 122.4(2)
N1 C2 H2 116.4(11)
C3 C2 H2 121.2(11)
C4 C3 C2 119.4(2)
C4 C3 H3 123.1(13)
C2 C3 H3 117.5(13)
C3 C4 C5 120.7(2)
C3 C4 H4 120.0(14)
C5 C4 H4 119.3(14)
C10 C5 C4 115.82(19)
C10 C5 C6 117.74(19)
C4 C5 C6 126.4(2)
C7 C6 C5 119.2(2)
C7 C6 H6 122.2(15)
C5 C6 H6 118.5(15)
C6 C7 C8 123.0(2)
C6 C7 H7 120.8(14)
C8 C7 H7 116.2(14)
C9 C8 C7 119.8(2)
C9 C8 H8 118.6(13)
C7 C8 H8 121.6(13)
O11 C9 C8 125.90(18)
O11 C9 C10 116.50(16)
C8 C9 C10 117.60(18)
N1 C10 C5 123.29(18)
N1 C10 C9 114.03(16)
C5 C10 C9 122.68(17)
C9 O11 Al 116.57(11)
C2A N1A C10A 118.41(17)
C2A N1A Al 132.33(14)
C10A N1A Al 109.26(12)
N1A C2A C3A 122.3(2)
N1A C2A H2A 117.2(11)
C3A C2A H2A 120.5(11)
C4A C3A C2A 119.8(2)
C4A C3A H3A 123.0(12)
C2A C3A H3A 117.2(12)
C3A C4A C5A 120.0(2)
C3A C4A H4A 119.8(14)
C5A C4A H4A 120.2(14)
C4A C5A C10A 116.42(19)
C4A C5A C6A 125.91(19)
C10A C5A C6A 117.65(19)
C7A C6A C5A 119.8(2)
C7A C6A H6A 123.0(13)
C5A C6A H6A 117.2(13)
C6A C7A C8A 122.4(2)
C6A C7A H7A 118.8(14)
C8A C7A H7A 118.8(14)
C9A C8A C7A 120.1(2)
C9A C8A H8A 120.0(13)
C7A C8A H8A 120.0(13)
O11A C9A C8A 125.63(18)
O11A C9A C10A 116.61(17)
C8A C9A C10A 117.76(18)
N1A C10A C5A 123.03(17)
N1A C10A C9A 114.67(16)
C5A C10A C9A 122.28(17)
C9A O11A Al 117.02(12)
C2B O1B Al 126.98(13)
C4B O2B Al 127.92(13)
C2B C1B H1BA 108.3(12)
C2B C1B H1BB 110.0(16)
H1BA C1B H1BB 111(2)
C2B C1B H1BC 112.6(19)
H1BA C1B H1BC 111(2)
H1BB C1B H1BC 104(2)
O1B C2B C3B 124.19(18)
O1B C2B C1B 116.24(18)
C3B C2B C1B 119.54(19)
C4B C3B C2B 123.2(2)
C4B C3B H3B 116.7(11)
C2B C3B H3B 119.8(11)
O2B C4B C3B 123.24(19)
O2B C4B C5B 116.21(19)
C3B C4B C5B 120.5(2)
C4B C5B H5BA 110.0(15)
C4B C5B H5BB 107.7(13)
H5BA C5B H5BB 110(2)
C4B C5B H5BC 109.2(19)
H5BA C5B H5BC 105(2)
H5BB C5B H5BC 115(2)

loop_
_geom_bond_atom_site_label_1
_geom_bond_atom_site_label_2
_geom_bond_distance
Al O11A 1.8530(14)
Al O11 1.8549(13)
Al O1B 1.8765(14)
Al O2B 1.8816(14)
Al N1 2.0465(16)
Al N1A 2.0737(16)
N1 C2 1.319(2)
N1 C10 1.372(2)
C2 C3 1.403(3)
C2 H2 0.962(19)
C3 C4 1.362(3)
C3 H3 0.94(2)
C4 C5 1.412(3)
C4 H4 0.93(2)
C5 C10 1.408(3)
C5 C6 1.417(3)
C6 C7 1.367(3)
C6 H6 0.95(2)
C7 C8 1.410(3)
C7 H7 0.96(2)
C8 C9 1.377(3)
C8 H8 0.92(2)
C9 O11 1.331(2)
C9 C10 1.428(3)
N1A C2A 1.324(2)
N1A C10A 1.365(2)
C2A C3A 1.402(3)
C2A H2A 0.97(2)
C3A C4A 1.364(3)
C3A H3A 0.93(2)
C4A C5A 1.411(3)
C4A H4A 0.94(2)
C5A C10A 1.413(3)
C5A C6A 1.413(3)
C6A C7A 1.363(3)
C6A H6A 0.97(2)
C7A C8A 1.408(3)
C7A H7A 0.94(2)
C8A C9A 1.377(3)
C8A H8A 0.96(2)
C9A O11A 1.330(2)
C9A C10A 1.423(3)
O1B C2B 1.282(2)
O2B C4B 1.272(2)
C1B C2B 1.492(3)
C1B H1BA 1.05(2)
C1B H1BB 1.01(3)
C1B H1BC 0.92(3)
C2B C3B 1.398(3)
C3B C4B 1.392(3)
C3B H3B 1.01(2)
C4B C5B 1.497(3)
C5B H5BA 1.00(3)
C5B H5BB 1.01(2)
C5B H5BC 0.90(3)

loop_
_geom_torsion_atom_site_label_1
_geom_torsion_atom_site_label_2
_geom_torsion_atom_site_label_3
_geom_torsion_atom_site_label_4
_geom_torsion
O11A Al N1 C2 -10.88(18)
O11 Al N1 C2 177.40(18)
O1B Al N1 C2 176.8(5)
O2B Al N1 C2 79.26(18)
N1A Al N1 C2 -93.19(18)
O11A Al N1 C10 166.78(12)
O11 Al N1 C10 -4.94(12)
O1B Al N1 C10 -5.5(6)
O2B Al N1 C10 -103.08(12)
N1A Al N1 C10 84.47(12)
C10 N1 C2 C3 -2.4(3)
Al N1 C2 C3 175.05(15)
N1 C2 C3 C4 0.7(3)
C2 C3 C4 C5 2.1(3)
C3 C4 C5 C10 -2.8(3)
C3 C4 C5 C6 176.5(2)
C10 C5 C6 C7 -1.3(3)
C4 C5 C6 C7 179.5(2)
C5 C6 C7 C8 0.4(4)
C6 C7 C8 C9 0.9(3)
C7 C8 C9 O11 179.16(19)
C7 C8 C9 C10 -1.2(3)
C2 N1 C10 C5 1.6(3)
Al N1 C10 C5 -176.41(15)
C2 N1 C10 C9 -177.76(16)
Al N1 C10 C9 4.23(19)
C4 C5 C10 N1 1.0(3)
C6 C5 C10 N1 -178.39(18)
C4 C5 C10 C9 -179.73(18)
C6 C5 C10 C9 0.9(3)
O11 C9 C10 N1 -0.6(2)
C8 C9 C10 N1 179.68(17)
O11 C9 C10 C5 179.99(16)
C8 C9 C10 C5 0.3(3)
C8 C9 O11 Al 175.78(16)
C10 C9 O11 Al -3.9(2)
O11A Al O11 C9 -49.5(4)
O1B Al O11 C9 -175.22(13)
O2B Al O11 C9 92.97(13)
N1 Al O11 C9 4.85(13)
N1A Al O11 C9 -84.89(13)
O11A Al N1A C2A -177.11(17)
O11 Al N1A C2A -3.05(17)
O1B Al N1A C2A 87.30(17)
O2B Al N1A C2A -166.9(4)
N1 Al N1A C2A -85.72(17)
O11A Al N1A C10A 2.78(12)
O11 Al N1A C10A 176.84(12)
O1B Al N1A C10A -92.81(12)
O2B Al N1A C10A 13.0(5)
N1 Al N1A C10A 94.17(12)
C10A N1A C2A C3A 1.7(3)
Al N1A C2A C3A -178.45(14)
N1A C2A C3A C4A 0.3(3)
C2A C3A C4A C5A -1.6(3)
C3A C4A C5A C10A 0.9(3)
C3A C4A C5A C6A -177.2(2)
C4A C5A C6A C7A 175.3(2)
C10A C5A C6A C7A -2.7(3)
C5A C6A C7A C8A 1.3(3)
C6A C7A C8A C9A 2.1(3)
C7A C8A C9A O11A 176.87(19)
C7A C8A C9A C10A -3.7(3)
C2A N1A C10A C5A -2.4(3)
Al N1A C10A C5A 177.67(15)
C2A N1A C10A C9A 176.09(16)
Al N1A C10A C9A -3.81(18)
C4A C5A C10A N1A 1.2(3)
C6A C5A C10A N1A 179.39(18)
C4A C5A C10A C9A -177.25(17)
C6A C5A C10A C9A 1.0(3)
O11A C9A C10A N1A 3.2(2)
C8A C9A C10A N1A -176.30(17)
O11A C9A C10A C5A -178.29(17)
C8A C9A C10A C5A 2.2(3)
C8A C9A O11A Al 178.79(15)
C10A C9A O11A Al -0.6(2)
O11 Al O11A C9A -36.9(4)
O1B Al O11A C9A 88.40(13)
O2B Al O11A C9A -179.84(13)
N1 Al O11A C9A -90.67(13)
N1A Al O11A C9A -1.19(13)
O11A Al O1B C2B 76.02(16)
O11 Al O1B C2B -112.29(16)
O2B Al O1B C2B -14.31(16)
N1 Al O1B C2B -111.7(5)
N1A Al O1B C2B 158.33(16)
O11A Al O2B C4B -78.29(16)
O11 Al O2B C4B 107.90(16)
O1B Al O2B C4B 17.30(17)
N1 Al O2B C4B -169.62(16)
N1A Al O2B C4B -88.4(5)
Al O1B C2B C3B 5.5(3)
Al O1B C2B C1B -176.62(16)
O1B C2B C3B C4B 7.0(3)
C1B C2B C3B C4B -170.8(2)
Al O2B C4B C3B -11.1(3)
Al O2B C4B C5B 170.53(16)
C2B C3B C4B O2B -4.1(3)
C2B C3B C4B C5B 174.1(2)
